data_7152551
loop_
_publ_author_name
'D\'iaz-Oltra, Santiago'
'Ruiz, Purificaci\'on'
'Falomir, Eva'
'Murga, Juan'
'Carda, Miguel'
'Marco, J. Alberto'

_publ_section_title
;
 Double diastereoselection in anti aldol reactions mediated by
 dicyclohexylchloroborane between an l-erythrulose derivative and chiral
 aldehydes.
;
_journal_issue 34
_journal_name_full 'Organic &amp; biomolecular chemistry'
_journal_page_first 6937
_journal_page_last 6944
_journal_paper_doi 10.1039/c2ob25803j
_journal_volume 10
_journal_year 2012
_chemical_absolute_configuration syn
_chemical_formula_sum 'C43 H66 O6 Si3'
_chemical_formula_weight 763.23
_chemical_name_systematic
;
?
;
_space_group_IT_number 4
_symmetry_cell_setting monoclinic
_symmetry_space_group_name_Hall 'P 2yb'
_symmetry_space_group_name_H-M 'P 1 21 1'
_atom_sites_solution_hydrogens geom
_atom_sites_solution_primary direct
_atom_sites_solution_secondary difmap
_audit_creation_method SHELXL-97
_cell_angle_alpha 90.00
_cell_angle_beta 94.480(4)
_cell_angle_gamma 90.00
_cell_formula_units_Z 2
_cell_length_a 10.7933(14)
_cell_length_b 16.163(2)
_cell_length_c 13.5195(19)
_cell_measurement_reflns_used 1728
_cell_measurement_temperature 298(2)
_cell_measurement_theta_max 17.40
_cell_measurement_theta_min 2.27
_cell_volume 2351.3(5)
_computing_cell_refinement 'Bruker SMART'
_computing_data_collection 'Bruker SMART'
_computing_data_reduction 'Bruker SAINT'
_computing_molecular_graphics 'Bruker SHELXTL'
_computing_publication_material 'Bruker SHELXTL'
_computing_structure_refinement 'SHELXL-97 (Sheldrick, 1997)'
_computing_structure_solution 'SHELXS-97 (Sheldrick, 1990)'
_diffrn_ambient_temperature 298(2)
_diffrn_measured_fraction_theta_full 0.997
_diffrn_measured_fraction_theta_max 0.997
_diffrn_measurement_device_type 'CCD area detector'
_diffrn_measurement_method 'phi and omega scans'
_diffrn_radiation_monochromator graphite
_diffrn_radiation_source 'fine-focus sealed tube'
_diffrn_radiation_type MoK\a
_diffrn_radiation_wavelength 0.71073
_diffrn_reflns_av_R_equivalents 0.0861
_diffrn_reflns_av_sigmaI/netI 0.1947
_diffrn_reflns_limit_h_max 9
_diffrn_reflns_limit_h_min -12
_diffrn_reflns_limit_k_max 17
_diffrn_reflns_limit_k_min -18
_diffrn_reflns_limit_l_max 14
_diffrn_reflns_limit_l_min -15
_diffrn_reflns_number 12310
_diffrn_reflns_theta_full 24.00
_diffrn_reflns_theta_max 24.00
_diffrn_reflns_theta_min 1.51
_exptl_absorpt_coefficient_mu 0.141
_exptl_absorpt_correction_type 'Bruker SADABS'
_exptl_crystal_colour colorless
_exptl_crystal_density_diffrn 1.078
_exptl_crystal_density_method 'not measured'
_exptl_crystal_description prism
_exptl_crystal_F_000 828
_exptl_crystal_size_max 0.335
_exptl_crystal_size_mid 0.204
_exptl_crystal_size_min 0.120
_refine_diff_density_max 0.399
_refine_diff_density_min -0.468
_refine_diff_density_rms 0.069
_refine_ls_abs_structure_details 'Flack H D (1983), Acta Cryst. A39, 876-881'
_refine_ls_abs_structure_Flack 0.3(4)
_refine_ls_extinction_method none
_refine_ls_goodness_of_fit_ref 1.024
_refine_ls_hydrogen_treatment mixed
_refine_ls_matrix_type full
_refine_ls_number_parameters 398
_refine_ls_number_reflns 7080
_refine_ls_number_restraints 2
_refine_ls_restrained_S_all 1.024
_refine_ls_R_factor_all 0.2282
_refine_ls_R_factor_gt 0.1046
_refine_ls_shift/su_max 0.000
_refine_ls_shift/su_mean 0.000
_refine_ls_structure_factor_coef Fsqd
_refine_ls_weighting_details 'calc w=1/[\s^2^(Fo^2^)+(0.1813P)^2^+0.0000P] where P=(Fo^2^+2Fc^2^)/3'
_refine_ls_weighting_scheme calc
_refine_ls_wR_factor_gt 0.2684
_refine_ls_wR_factor_ref 0.3501
_reflns_number_gt 2977
_reflns_number_total 7080
_reflns_threshold_expression >2sigma(I)
_cod_data_source_file c2ob25803j.txt
_cod_data_source_block str715m
_cod_depositor_comments
;
The following automatic conversions were performed:

'_symmetry_cell_setting' value 'Monoclinic' changed to 'monoclinic'
according to /home/saulius/struct/CIF-dictionaries/cif_core.dic
dictionary named 'cif_core.dic' version 2.4.1 from 2010-06-29.

Automatic conversion script
Id: cif_fix_values 1891 2012-01-12 08:04:46Z andrius 
;
_cod_original_cell_volume 2351.3(6)
_cod_original_sg_symbol_H-M P2(1)
_cod_database_code 7152551
_ratio_of_minimum_to_maximum_apparent_transmission 0.873207

loop_
_symmetry_equiv_pos_as_xyz
'x, y, z'
'-x, y+1/2, -z'

loop_
_atom_site_label
_atom_site_type_symbol
_atom_site_fract_x
_atom_site_fract_y
_atom_site_fract_z
_atom_site_U_iso_or_equiv
_atom_site_adp_type
_atom_site_occupancy
_atom_site_symmetry_multiplicity
_atom_site_calc_flag
_atom_site_refinement_flags
_atom_site_disorder_assembly
_atom_site_disorder_group
C1 C 1.0420(9) 0.9440(7) 0.8676(7) 0.060(3) Uani 1 1 d . . .
C2 C 1.0071(11) 0.9601(9) 0.7676(9) 0.086(4) Uani 1 1 d . . .
H2 H 0.9663 0.9182 0.7309 0.103 Uiso 1 1 calc R . .
C3 C 1.0278(15) 1.0308(12) 0.7207(11) 0.108(5) Uani 1 1 d . . .
H3 H 1.0020 1.0378 0.6540 0.129 Uiso 1 1 calc R . .
C4 C 1.0871(15) 1.0916(9) 0.7732(16) 0.103(5) Uani 1 1 d . . .
H4 H 1.1024 1.1412 0.7416 0.124 Uiso 1 1 calc R . .
C5 C 1.1259(15) 1.0829(10) 0.8714(14) 0.110(5) Uani 1 1 d . . .
H5 H 1.1658 1.1258 0.9068 0.132 Uiso 1 1 calc R . .
C6 C 1.1042(11) 1.0101(7) 0.9149(9) 0.071(3) Uani 1 1 d . . .
H6 H 1.1328 1.0035 0.9811 0.085 Uiso 1 1 calc R . .
C7 C 0.9773(10) 0.8682(7) 1.0587(7) 0.058(3) Uani 1 1 d . . .
C8 C 0.9215(13) 0.9445(10) 1.0811(10) 0.096(4) Uani 1 1 d . . .
H8 H 0.9031 0.9810 1.0288 0.115 Uiso 1 1 calc R . .
C9 C 0.8925(16) 0.9687(10) 1.1726(11) 0.119(6) Uani 1 1 d . . .
H9 H 0.8549 1.0193 1.1834 0.143 Uiso 1 1 calc R . .
C10 C 0.9237(18) 0.9113(14) 1.2516(12) 0.126(7) Uani 1 1 d . . .
H10 H 0.9137 0.9277 1.3165 0.151 Uiso 1 1 calc R . .
C11 C 0.9636(19) 0.8405(14) 1.2369(9) 0.133(7) Uani 1 1 d . . .
H11 H 0.9732 0.8029 1.2890 0.160 Uiso 1 1 calc R . .
C12 C 0.9959(14) 0.8161(8) 1.1359(9) 0.093(4) Uani 1 1 d . . .
H12 H 1.0294 0.7641 1.1261 0.112 Uiso 1 1 calc R . .
C13 C 1.1419(11) 0.7731(7) 0.9167(8) 0.070(3) Uani 1 1 d . . .
C14 C 1.1074(15) 0.6808(9) 0.9493(12) 0.114(5) Uani 1 1 d . . .
H14A H 1.0888 0.6809 1.0176 0.170 Uiso 1 1 calc R . .
H14B H 1.1766 0.6448 0.9412 0.170 Uiso 1 1 calc R . .
H14C H 1.0363 0.6617 0.9086 0.170 Uiso 1 1 calc R . .
C15 C 1.1676(13) 0.7620(10) 0.8062(10) 0.106(5) Uani 1 1 d . . .
H15A H 1.0934 0.7430 0.7692 0.159 Uiso 1 1 calc R . .
H15B H 1.2326 0.7221 0.8011 0.159 Uiso 1 1 calc R . .
H15C H 1.1926 0.8140 0.7798 0.159 Uiso 1 1 calc R . .
C16 C 1.2594(11) 0.7999(9) 0.9762(11) 0.107(5) Uani 1 1 d . . .
H16A H 1.2433 0.8055 1.0447 0.161 Uiso 1 1 calc R . .
H16B H 1.2864 0.8521 0.9517 0.161 Uiso 1 1 calc R . .
H16C H 1.3231 0.7592 0.9701 0.161 Uiso 1 1 calc R . .
C17 C 0.7699(10) 0.8286(7) 0.8495(7) 0.066(3) Uani 1 1 d . . .
H17 H 0.7717 0.8884 0.8621 0.079 Uiso 1 1 calc R . .
C18 C 0.6817(13) 0.7892(10) 0.9190(9) 0.102(4) Uani 1 1 d . . .
H18A H 0.7097 0.8016 0.9865 0.154 Uiso 1 1 calc R . .
H18B H 0.6805 0.7304 0.9095 0.154 Uiso 1 1 calc R . .
H18C H 0.5995 0.8110 0.9047 0.154 Uiso 1 1 calc R . .
C19 C 0.7387(10) 0.8156(6) 0.7398(8) 0.064(3) Uani 1 1 d . . .
C20 C 0.6136(9) 0.8521(8) 0.6974(7) 0.066(3) Uani 1 1 d . . .
H20 H 0.5477 0.8297 0.7356 0.079 Uiso 1 1 calc R . .
C21 C 0.3615(13) 0.9738(12) 0.6893(19) 0.182(10) Uani 1 1 d . . .
H21A H 0.3612 0.9169 0.6688 0.273 Uiso 1 1 calc R . .
H21B H 0.3353 1.0081 0.6337 0.273 Uiso 1 1 calc R . .
H21C H 0.3055 0.9808 0.7405 0.273 Uiso 1 1 calc R . .
C22 C 0.535(4) 1.025(4) 0.8687(15) 0.60(6) Uani 1 1 d D . .
H22A H 0.5169 0.9759 0.9053 0.896 Uiso 1 1 calc R . .
H22B H 0.4795 1.0683 0.8843 0.896 Uiso 1 1 calc R . .
H22C H 0.6193 1.0416 0.8862 0.896 Uiso 1 1 calc R . .
C27 C 0.5790(10) 0.8353(8) 0.5881(8) 0.074(3) Uani 1 1 d . . .
C28 C 0.6776(10) 0.8629(7) 0.5210(7) 0.066(3) Uani 1 1 d . . .
H28 H 0.7100 0.9170 0.5431 0.079 Uiso 1 1 calc R . .
C29 C 0.7783(8) 0.8034(5) 0.5255(5) 0.0274(18) Uani 1 1 d . . .
H29A H 0.7760 0.7736 0.5876 0.033 Uiso 1 1 calc R . .
H29B H 0.7595 0.7636 0.4727 0.033 Uiso 1 1 calc R . .
C30 C 0.8937(15) 0.8280(8) 0.5191(7) 0.079(4) Uani 1 1 d . . .
C31 C 0.9856(11) 0.7603(8) 0.5280(7) 0.065(3) Uani 1 1 d . . .
C32 C 1.1116(14) 0.7818(10) 0.5295(8) 0.093(4) Uani 1 1 d . . .
H32 H 1.1354 0.8366 0.5225 0.112 Uiso 1 1 calc R . .
C33 C 1.2020(17) 0.7184(17) 0.5418(13) 0.132(7) Uani 1 1 d . . .
H33 H 1.2865 0.7303 0.5454 0.159 Uiso 1 1 calc R . .
C34 C 1.1589(19) 0.6380(15) 0.5484(11) 0.118(6) Uani 1 1 d . . .
H34 H 1.2182 0.5963 0.5566 0.142 Uiso 1 1 calc R . .
C35 C 1.0355(18) 0.6144(12) 0.5439(11) 0.122(6) Uani 1 1 d . . .
H35 H 1.0108 0.5593 0.5452 0.146 Uiso 1 1 calc R . .
C36 C 0.9511(13) 0.6798(9) 0.5371(9) 0.084(4) Uani 1 1 d . . .
H36 H 0.8670 0.6679 0.5389 0.100 Uiso 1 1 calc R . .
C37 C 0.6252(14) 0.8691(9) 0.4124(9) 0.103(5) Uani 1 1 d . A .
H37A H 0.6929 0.8751 0.3698 0.123 Uiso 1 1 calc R . .
H37B H 0.5801 0.8190 0.3935 0.123 Uiso 1 1 calc R . .
Si1 Si 1.0112(3) 0.84451(19) 0.92860(19) 0.0574(8) Uani 1 1 d . . .
Si2 Si 0.5156(5) 1.0027(3) 0.7361(7) 0.179(3) Uani 1 1 d D . .
O1 O 0.8934(6) 0.7976(4) 0.8692(4) 0.0598(19) Uani 1 1 d . . .
O2 O 0.7319(8) 0.7254(5) 0.7226(6) 0.086(2) Uani 1 1 d . . .
H2A H 0.7149 0.7165 0.6634 0.130 Uiso 1 1 calc R . .
O3 O 0.6221(6) 0.9360(5) 0.7152(5) 0.066(2) Uani 1 1 d . . .
O4 O 0.5466(7) 0.7515(5) 0.5696(6) 0.086(2) Uani 1 1 d . . .
H4A H 0.5523 0.7257 0.6220 0.129 Uiso 1 1 calc R . .
O5 O 0.9187(8) 0.8998(6) 0.5088(6) 0.092(3) Uani 1 1 d . . .
O6 O 0.5455(4) 0.9374(2) 0.4003(3) 0.151(5) Uani 1 1 d . . .
Si3 Si 0.4050(4) 0.9496(2) 0.3334(3) 0.086(2) Uani 0.50 1 d PR A 1
C38 C 0.3227(4) 1.0324(2) 0.3952(3) 0.129(11) Uiso 0.50 1 d PR A 1
H38A H 0.3714 1.0821 0.3964 0.193 Uiso 0.50 1 calc PR A 1
H38B H 0.3102 1.0159 0.4620 0.193 Uiso 0.50 1 calc PR A 1
H38C H 0.2437 1.0422 0.3596 0.193 Uiso 0.50 1 calc PR A 1
C39 C 0.3226(4) 0.8499(2) 0.3255(3) 0.22(2) Uiso 0.50 1 d PR A 1
H39A H 0.3711 0.8102 0.2925 0.332 Uiso 0.50 1 calc PR A 1
H39B H 0.2435 0.8569 0.2887 0.332 Uiso 0.50 1 calc PR A 1
H39C H 0.3101 0.8306 0.3911 0.332 Uiso 0.50 1 calc PR A 1
C40 C 0.4474(4) 0.9916(2) 0.2002(3) 0.131(11) Uiso 0.50 1 d PR A 1
C41 C 0.5383(4) 1.0704(2) 0.2539(3) 0.087(8) Uiso 0.50 1 d PR A 1
H41A H 0.6146 1.0477 0.2836 0.130 Uiso 0.50 1 calc PR A 1
H41B H 0.4943 1.0973 0.3039 0.130 Uiso 0.50 1 calc PR A 1
H41C H 0.5563 1.1099 0.2039 0.130 Uiso 0.50 1 calc PR A 1
C42 C 0.3308(4) 1.0193(2) 0.1536(3) 0.076(7) Uiso 0.50 1 d PR A 1
H42A H 0.2944 1.0588 0.1957 0.114 Uiso 0.50 1 calc PR A 1
H42B H 0.2758 0.9730 0.1427 0.114 Uiso 0.50 1 calc PR A 1
H42C H 0.3442 1.0448 0.0912 0.114 Uiso 0.50 1 calc PR A 1
C43 C 0.5529(4) 0.9287(2) 0.1730(3) 0.063(6) Uiso 0.50 1 d PR A 1
H43A H 0.6179 0.9277 0.2257 0.095 Uiso 0.50 1 calc PR A 1
H43B H 0.5864 0.9461 0.1127 0.095 Uiso 0.50 1 calc PR A 1
H43C H 0.5181 0.8743 0.1642 0.095 Uiso 0.50 1 calc PR A 1
Si3A Si 0.5075(4) 0.9697(2) 0.2810(3) 0.082(2) Uani 0.50 1 d PR A 2
C38A C 0.5361(4) 1.0751(2) 0.2192(3) 0.42(6) Uiso 0.50 1 d PR A 2
H38D H 0.5245 1.1189 0.2656 0.631 Uiso 0.50 1 calc PR A 2
H38E H 0.4786 1.0819 0.1620 0.631 Uiso 0.50 1 calc PR A 2
H38F H 0.6196 1.0770 0.1994 0.631 Uiso 0.50 1 calc PR A 2
C39A C 0.5345(4) 0.8869(2) 0.1783(3) 0.116(10) Uiso 0.50 1 d PR A 2
H39D H 0.5217 0.8325 0.2041 0.174 Uiso 0.50 1 calc PR A 2
H39E H 0.6180 0.8915 0.1590 0.174 Uiso 0.50 1 calc PR A 2
H39F H 0.4770 0.8964 0.1216 0.174 Uiso 0.50 1 calc PR A 2
C40A C 0.3187(4) 0.9439(2) 0.2755(3) 0.142(13) Uiso 0.50 1 d PR A 2
C42A C 0.2699(4) 1.0102(2) 0.3719(3) 0.089(7) Uiso 0.50 1 d PR A 2
H42D H 0.2831 1.0669 0.3544 0.134 Uiso 0.50 1 calc PR A 2
H42E H 0.3174 0.9977 0.4331 0.134 Uiso 0.50 1 calc PR A 2
H42F H 0.1833 1.0013 0.3797 0.134 Uiso 0.50 1 calc PR A 2
C41A C 0.2986(4) 0.8581(2) 0.3026(3) 0.085(8) Uiso 0.50 1 d PR A 2
H41D H 0.3547 0.8436 0.3584 0.128 Uiso 0.50 1 calc PR A 2
H41E H 0.3132 0.8229 0.2475 0.128 Uiso 0.50 1 calc PR A 2
H41F H 0.2145 0.8512 0.3196 0.128 Uiso 0.50 1 calc PR A 2
C43A C 0.2441(4) 0.9975(2) 0.1835(3) 0.137(12) Uiso 0.50 1 d PR A 2
H43D H 0.2766 1.0528 0.1829 0.206 Uiso 0.50 1 calc PR A 2
H43E H 0.1570 0.9994 0.1934 0.206 Uiso 0.50 1 calc PR A 2
H43F H 0.2558 0.9711 0.1213 0.206 Uiso 0.50 1 calc PR A 2
C600 C 0.5575(4) 1.0936(2) 0.7396(3) 0.261(15) Uiso 1 1 d R . .
C602 C 0.5511(4) 1.1026(2) 0.6188(3) 0.214(10) Uiso 1 1 d R . .
H60A H 0.4680 1.0916 0.5915 0.321 Uiso 1 1 calc R . .
H60B H 0.6072 1.0638 0.5925 0.321 Uiso 1 1 calc R . .
H60C H 0.5744 1.1578 0.6016 0.321 Uiso 1 1 calc R . .
C601 C 0.4741(4) 1.1639(2) 0.7742(3) 0.204(10) Uiso 1 1 d R . .
H60D H 0.3899 1.1547 0.7482 0.306 Uiso 1 1 calc R . .
H60E H 0.5027 1.2159 0.7505 0.306 Uiso 1 1 calc R . .
H60F H 0.4779 1.1646 0.8454 0.306 Uiso 1 1 calc R . .
C603 C 0.6907(4) 1.1113(2) 0.7830(3) 0.260(14) Uiso 1 1 d R . .
H60G H 0.7452 1.0686 0.7628 0.390 Uiso 1 1 calc R . .
H60H H 0.6926 1.1125 0.8541 0.390 Uiso 1 1 calc R . .
H60I H 0.7174 1.1638 0.7592 0.390 Uiso 1 1 calc R . .

loop_
_atom_site_aniso_label
_atom_site_aniso_U_11
_atom_site_aniso_U_22
_atom_site_aniso_U_33
_atom_site_aniso_U_23
_atom_site_aniso_U_13
_atom_site_aniso_U_12
C1 0.062(7) 0.073(8) 0.045(6) 0.020(6) 0.003(5) 0.001(6)
C2 0.085(9) 0.100(11) 0.071(9) 0.007(8) 0.005(7) -0.019(7)
C3 0.124(12) 0.124(14) 0.076(10) 0.048(10) 0.010(9) -0.016(11)
C4 0.104(12) 0.064(10) 0.148(16) 0.041(10) 0.059(11) 0.026(9)
C5 0.123(13) 0.097(13) 0.115(13) -0.002(10) 0.035(11) -0.013(9)
C6 0.082(8) 0.054(8) 0.081(8) 0.001(7) 0.026(7) -0.003(6)
C7 0.069(7) 0.062(8) 0.043(6) 0.015(5) 0.001(5) -0.002(6)
C8 0.098(10) 0.119(13) 0.071(9) -0.009(8) 0.018(7) -0.017(9)
C9 0.161(15) 0.123(13) 0.080(10) 0.032(10) 0.053(10) 0.024(11)
C10 0.174(17) 0.123(15) 0.086(12) -0.028(12) 0.045(11) -0.074(14)
C11 0.23(2) 0.131(16) 0.037(7) 0.001(9) -0.008(9) -0.057(15)
C12 0.137(12) 0.068(9) 0.078(9) -0.017(7) 0.028(8) -0.027(8)
C13 0.084(8) 0.056(8) 0.067(7) -0.011(6) -0.003(6) 0.004(6)
C14 0.143(13) 0.077(10) 0.125(12) 0.022(9) 0.030(10) 0.032(9)
C15 0.115(11) 0.117(12) 0.088(9) -0.013(9) 0.021(8) 0.026(9)
C16 0.054(8) 0.126(12) 0.139(12) -0.011(10) -0.011(8) 0.024(8)
C17 0.060(7) 0.075(8) 0.060(6) -0.016(6) -0.012(5) -0.008(6)
C18 0.112(10) 0.122(12) 0.075(8) 0.013(8) 0.019(8) -0.011(9)
C19 0.078(8) 0.044(7) 0.067(7) -0.004(5) -0.018(6) 0.009(5)
C20 0.054(7) 0.074(9) 0.070(6) -0.009(7) -0.002(5) 0.000(6)
C21 0.053(10) 0.143(16) 0.35(3) 0.006(17) 0.052(13) -0.002(9)
C22 0.48(7) 0.98(14) 0.31(5) -0.36(7) -0.07(5) 0.50(9)
C27 0.075(8) 0.083(9) 0.060(6) -0.005(7) -0.013(6) -0.007(7)
C28 0.082(8) 0.067(8) 0.046(6) 0.001(5) -0.016(6) -0.005(6)
C29 0.030(5) 0.026(5) 0.024(4) -0.001(3) -0.009(3) 0.002(4)
C30 0.136(14) 0.055(9) 0.045(6) 0.012(6) 0.001(6) -0.006(9)
C31 0.071(9) 0.080(10) 0.044(6) 0.007(6) 0.008(5) 0.008(7)
C32 0.090(11) 0.125(12) 0.066(8) -0.006(8) 0.014(7) 0.014(10)
C33 0.091(12) 0.20(2) 0.111(13) -0.013(14) 0.024(9) 0.055(16)
C34 0.113(17) 0.154(19) 0.090(10) -0.006(11) 0.035(10) 0.040(13)
C35 0.105(14) 0.148(16) 0.116(12) -0.017(11) 0.033(10) 0.040(13)
C36 0.072(9) 0.083(10) 0.094(10) 0.010(8) -0.002(7) 0.022(8)
C37 0.116(11) 0.113(12) 0.072(8) -0.014(8) -0.043(7) 0.012(9)
Si1 0.0668(19) 0.063(2) 0.0408(14) 0.0072(15) -0.0041(12) -0.0027(16)
Si2 0.084(3) 0.121(4) 0.329(9) -0.127(5) -0.016(4) 0.023(3)
O1 0.069(5) 0.066(5) 0.041(3) 0.005(3) -0.011(3) -0.014(4)
O2 0.101(6) 0.067(6) 0.088(6) -0.009(4) -0.018(5) -0.007(4)
O3 0.064(5) 0.063(5) 0.070(5) -0.018(4) -0.003(4) 0.019(4)
O4 0.082(5) 0.087(7) 0.087(5) -0.017(5) -0.009(4) -0.017(5)
O5 0.100(7) 0.085(7) 0.090(6) 0.008(5) 0.003(5) 0.002(5)
O6 0.201(11) 0.111(8) 0.124(8) -0.011(6) -0.097(8) 0.072(8)
Si3 0.089(5) 0.092(6) 0.078(5) 0.021(4) 0.007(4) 0.017(4)
Si3A 0.086(5) 0.096(6) 0.064(4) 0.002(4) -0.006(4) 0.009(4)

loop_
_atom_type_symbol
_atom_type_description
_atom_type_scat_dispersion_real
_atom_type_scat_dispersion_imag
_atom_type_scat_source
C C 0.0033 0.0016 'International Tables Vol C Tables 4.2.6.8 and 6.1.1.4'
O O 0.0106 0.0060 'International Tables Vol C Tables 4.2.6.8 and 6.1.1.4'
Si Si 0.0817 0.0704 'International Tables Vol C Tables 4.2.6.8 and 6.1.1.4'
H H 0.0000 0.0000 'International Tables Vol C Tables 4.2.6.8 and 6.1.1.4'

loop_
_geom_angle_atom_site_label_1
_geom_angle_atom_site_label_2
_geom_angle_atom_site_label_3
_geom_angle
C6 C1 C2 112.6(11)
C6 C1 Si1 124.1(8)
C2 C1 Si1 123.3(10)
C3 C2 C1 125.2(14)
C2 C3 C4 117.8(14)
C3 C4 C5 122.3(14)
C6 C5 C4 117.7(15)
C5 C6 C1 124.5(13)
C12 C7 C8 114.8(11)
C12 C7 Si1 125.1(10)
C8 C7 Si1 120.0(8)
C9 C8 C7 125.3(14)
C8 C9 C10 115.8(16)
C11 C10 C9 122.7(16)
C10 C11 C12 119.9(16)
C7 C12 C11 121.0(14)
C16 C13 C15 109.9(10)
C16 C13 C14 108.8(11)
C15 C13 C14 102.7(10)
C16 C13 Si1 113.0(8)
C15 C13 Si1 110.7(8)
C14 C13 Si1 111.3(8)
O1 C17 C19 105.5(8)
O1 C17 C18 110.9(9)
C19 C17 C18 116.4(9)
O2 C19 C17 107.3(8)
O2 C19 C20 106.7(9)
C17 C19 C20 115.7(9)
O3 C20 C27 110.7(9)
O3 C20 C19 105.4(8)
C27 C20 C19 115.8(9)
O4 C27 C28 110.5(10)
O4 C27 C20 112.4(9)
C28 C27 C20 113.5(8)
C29 C28 C27 109.8(9)
C29 C28 C37 107.7(9)
C27 C28 C37 111.6(10)
C30 C29 C28 120.5(9)
O5 C30 C29 121.4(13)
O5 C30 C31 124.8(14)
C29 C30 C31 113.8(11)
C36 C31 C32 120.5(12)
C36 C31 C30 122.0(12)
C32 C31 C30 117.5(13)
C31 C32 C33 118.8(16)
C34 C33 C32 117.1(18)
C35 C34 C33 125.7(18)
C34 C35 C36 114.6(17)
C31 C36 C35 123.3(14)
O6 C37 C28 109.9(10)
O1 Si1 C13 103.8(4)
O1 Si1 C1 110.1(4)
C13 Si1 C1 109.9(5)
O1 Si1 C7 110.9(4)
C13 Si1 C7 114.8(5)
C1 Si1 C7 107.3(5)
C600 Si2 O3 115.5(5)
C600 Si2 C21 121.5(7)
O3 Si2 C21 114.6(7)
C600 Si2 C22 77(2)
O3 Si2 C22 105.8(11)
C21 Si2 C22 115(2)
C17 O1 Si1 127.3(6)
C20 O3 Si2 130.4(7)
C37 O6 Si3A 116.7(5)
C37 O6 Si3 131.5(5)
Si3A O6 Si3 48.1
O6 Si3 C39 109.4
O6 Si3 C38 106.4
C39 Si3 C38 114.5
O6 Si3 C40 105.0
C39 Si3 C40 112.7
C38 Si3 C40 108.3
C42 C40 C43 135.9
C42 C40 C41 113.7
C43 C40 C41 100.0
C42 C40 Si3 104.2
C43 C40 Si3 102.0
C41 C40 Si3 91.9
O6 Si3A C38A 129.8
O6 Si3A C39A 114.8
C38A Si3A C39A 104.9
O6 Si3A C40A 97.7
C38A Si3A C40A 110.6
C39A Si3A C40A 92.1
C41A C40A C43A 127.5
C41A C40A C42A 109.1
C43A C40A C42A 94.6
C41A C40A Si3A 110.4
C43A C40A Si3A 109.7
C42A C40A Si3A 101.4
C603 C600 Si2 117.0(3)
C603 C600 C601 107.3
Si2 C600 C601 122.3(3)
C603 C600 C602 109.3
Si2 C600 C602 93.7(4)
C601 C600 C602 104.9

loop_
_geom_bond_atom_site_label_1
_geom_bond_atom_site_label_2
_geom_bond_distance
C1 C6 1.390(15)
C1 C2 1.400(15)
C1 Si1 1.848(11)
C2 C3 1.333(19)
C3 C4 1.34(2)
C4 C5 1.37(2)
C5 C6 1.344(18)
C7 C12 1.344(15)
C7 C8 1.415(17)
C7 Si1 1.864(10)
C8 C9 1.358(18)
C9 C10 1.43(2)
C10 C11 1.24(2)
C11 C12 1.49(2)
C13 C16 1.512(16)
C13 C15 1.551(16)
C13 C14 1.606(18)
C13 Si1 1.840(12)
C17 O1 1.430(12)
C17 C19 1.509(13)
C17 C18 1.528(16)
C19 O2 1.477(12)
C19 C20 1.543(14)
C20 O3 1.378(13)
C20 C27 1.520(14)
C21 Si2 1.794(17)
C22 Si2 1.823(10)
C27 O4 1.417(14)
C27 C28 1.519(15)
C28 C29 1.449(13)
C28 C37 1.534(14)
C29 C30 1.317(16)
C30 O5 1.201(13)
C30 C31 1.476(17)
C31 C36 1.360(16)
C31 C32 1.403(17)
C32 C33 1.41(2)
C33 C34 1.39(2)
C34 C35 1.38(2)
C35 C36 1.394(19)
C37 O6 1.401(14)
Si1 O1 1.635(7)
Si2 C600 1.537(7)
Si2 O3 1.618(8)
O6 Si3A 1.7148
O6 Si3 1.7152
Si3 C39 1.8405
Si3 C38 1.8422
Si3 C40 2.0096
C40 C42 1.4345
C40 C43 1.5906
C40 C41 1.7327
Si3A C38A 1.9330
Si3A C39A 1.9669
Si3A C40A 2.0756
C40A C41A 1.4551
C40A C43A 1.6701
C40A C42A 1.7964
C600 C603 1.5359
C600 C601 1.5443
C600 C602 1.6350
